data_7200277
loop_
_publ_author_name
'Zhao, Chong-Chao'
'Ni, Wei-Wei'
'Tao, Jun'
'Cui, Ai-Li'
'Kou, Hui-Zhong'

_publ_section_title
;
 Ligand-directed assembly of cyanide-bridged bimetallic MnIIFeIII
 coordination polymers based on the pentacyanoferrite(III) building
 blocks
;
_journal_issue 4
_journal_name_full CrystEngComm
_journal_page_first 632
_journal_paper_doi 10.1039/b812117f
_journal_volume 11
_journal_year 2009
_chemical_formula_sum 'C19 H20 Fe Mn N9 O3'
_chemical_formula_weight 533.23
_chemical_name_systematic
;
?
;
_space_group_IT_number 33
_symmetry_cell_setting orthorhombic
_symmetry_space_group_name_Hall 'P 2c -2n'
_symmetry_space_group_name_H-M 'P n a 21'
_atom_sites_solution_hydrogens geom
_atom_sites_solution_primary direct
_atom_sites_solution_secondary difmap
_audit_creation_method SHELXL-97
_cell_angle_alpha 90.00
_cell_angle_beta 90.00
_cell_angle_gamma 90.00
_cell_formula_units_Z 4
_cell_length_a 16.2570(15)
_cell_length_b 8.8673(15)
_cell_length_c 15.976(2)
_cell_measurement_reflns_used 2103
_cell_measurement_temperature 293(2)
_cell_measurement_theta_max 25.00
_cell_measurement_theta_min 2.51
_cell_volume 2303.0(5)
_computing_cell_refinement 'crystalstructure 3.6.0 (Rigaku, 2004)'
_computing_data_collection 'crystalstructure 3.6.0 (Rigaku, 2004)'
_computing_data_reduction 'SHELXL-97 (Sheldrick, 1997)'
_computing_molecular_graphics 'XP (Sheldrick, 1998)'
_computing_publication_material 'XP (Sheldrick, 1998)'
_computing_structure_refinement 'SHELXL-97 (Sheldrick, 1997)'
_computing_structure_solution 'SHELXS-97 (Sheldrick, 1990)'
_diffrn_ambient_temperature 293(2)
_diffrn_detector_area_resol_mean '100x100 microns'
_diffrn_measured_fraction_theta_full 1.000
_diffrn_measured_fraction_theta_max 1.000
_diffrn_measurement_device_type 'Rigaku R-AXIS RAPID IP'
_diffrn_measurement_method Oscillation
_diffrn_radiation_monochromator graphite
_diffrn_radiation_source 'fine-focus sealed tube'
_diffrn_radiation_type MoK\a
_diffrn_radiation_wavelength 0.71073
_diffrn_reflns_av_R_equivalents 0.0000
_diffrn_reflns_av_sigmaI/netI 0.0765
_diffrn_reflns_limit_h_max 19
_diffrn_reflns_limit_h_min 0
_diffrn_reflns_limit_k_max 10
_diffrn_reflns_limit_k_min 0
_diffrn_reflns_limit_l_max 18
_diffrn_reflns_limit_l_min 0
_diffrn_reflns_number 2103
_diffrn_reflns_theta_full 25.00
_diffrn_reflns_theta_max 25.00
_diffrn_reflns_theta_min 2.51
_diffrn_standards_decay_% 0
_exptl_absorpt_coefficient_mu 1.218
_exptl_absorpt_correction_T_max 0.871
_exptl_absorpt_correction_T_min 0.700
_exptl_absorpt_correction_type multi-scan
_exptl_absorpt_process_details '(SADABS; Bruker, 2000)'
_exptl_crystal_colour red
_exptl_crystal_density_diffrn 1.538
_exptl_crystal_density_method 'not measured'
_exptl_crystal_description platelet
_exptl_crystal_F_000 1088
_exptl_crystal_size_max 0.23
_exptl_crystal_size_mid 0.20
_exptl_crystal_size_min 0.12
_refine_diff_density_max 0.617
_refine_diff_density_min -0.608
_refine_diff_density_rms 0.105
_refine_ls_abs_structure_details 'Flack H D (1983), Acta Cryst. A39, 876-881'
_refine_ls_abs_structure_Flack 0.61(13)
_refine_ls_extinction_method none
_refine_ls_goodness_of_fit_ref 1.057
_refine_ls_hydrogen_treatment constr
_refine_ls_matrix_type full
_refine_ls_number_parameters 298
_refine_ls_number_reflns 2103
_refine_ls_number_restraints 1
_refine_ls_restrained_S_all 1.057
_refine_ls_R_factor_all 0.0834
_refine_ls_R_factor_gt 0.0580
_refine_ls_shift/su_max 0.009
_refine_ls_shift/su_mean 0.000
_refine_ls_structure_factor_coef Fsqd
_refine_ls_weighting_details 'calc w=1/[\s^2^(Fo^2^)+(0.0780P)^2^+0.0000P] where P=(Fo^2^+2Fc^2^)/3'
_refine_ls_weighting_scheme calc
_refine_ls_wR_factor_gt 0.1346
_refine_ls_wR_factor_ref 0.1511
_reflns_number_gt 1553
_reflns_number_total 2103
_reflns_threshold_expression >2sigma(I)
_cod_data_source_file b812117f.txt
_cod_data_source_block 1
_cod_depositor_comments
;
The following automatic conversions were performed:
'_exptl_absorpt_correction_type' value 'multi scan' changed to
'multi-scan' according to
'/home/saulius/struct/CIF-dictionaries/cif_core.dic' dictionary named
'cif_core.dic' version 2.4.1 from 2010-06-29.

Automatic conversion script
Id: cif_fix_enum 1527 2010-12-29 10:47:43Z saulius 
;
_cod_original_sg_symbol_H-M Pna2(1)
_cod_database_code 7200277

loop_
_symmetry_equiv_pos_as_xyz
'x, y, z'
'-x, -y, z+1/2'
'x+1/2, -y+1/2, z'
'-x+1/2, y+1/2, z+1/2'

loop_
_atom_site_label
_atom_site_type_symbol
_atom_site_fract_x
_atom_site_fract_y
_atom_site_fract_z
_atom_site_U_iso_or_equiv
_atom_site_adp_type
_atom_site_occupancy
_atom_site_symmetry_multiplicity
_atom_site_calc_flag
_atom_site_refinement_flags
_atom_site_disorder_assembly
_atom_site_disorder_group
Mn1 Mn 0.82182(8) -0.43601(16) 1.15393(12) 0.0321(4) Uani 1 1 d . . .
Fe1 Fe 0.56669(8) -0.73700(15) 1.22924(12) 0.0305(4) Uani 1 1 d . . .
N6 N 0.5565(5) -0.7214(10) 1.1063(7) 0.034(2) Uani 1 1 d . . .
O2W O 0.8136(4) -0.2215(7) 1.2221(8) 0.0472(19) Uani 1 1 d . . .
N1 N 0.7147(6) -0.5217(10) 1.2232(7) 0.044(2) Uani 1 1 d . . .
C1 C 0.6590(6) -0.5986(11) 1.2274(9) 0.036(2) Uani 1 1 d . . .
C3 C 0.5734(7) -0.7446(14) 1.3501(9) 0.040(3) Uani 1 1 d . . .
C4 C 0.4745(6) -0.8756(10) 1.2333(8) 0.034(2) Uani 1 1 d . . .
C12 C 0.6813(9) -0.276(2) 0.8895(10) 0.073(5) Uani 1 1 d . . .
H12A H 0.6582 -0.2482 0.8385 0.087 Uiso 1 1 calc R . .
N3 N 0.5770(6) -0.7487(13) 1.4215(7) 0.058(3) Uani 1 1 d . . .
N9 N 0.8132(5) -0.6376(12) 1.0653(7) 0.044(2) Uani 1 1 d . . .
C7 C 0.5646(8) -0.5915(13) 1.0594(7) 0.046(3) Uani 1 1 d . . .
H7A H 0.5779 -0.4964 1.0799 0.056 Uiso 1 1 calc R . .
N5 N 0.4493(6) -0.4676(12) 1.2534(7) 0.058(3) Uani 1 1 d . . .
C17 C 0.8148(11) -0.866(2) 0.9491(13) 0.091(6) Uani 1 1 d . . .
H17A H 0.8159 -0.9410 0.9088 0.109 Uiso 1 1 calc R . .
C5 C 0.4931(6) -0.5678(12) 1.2452(8) 0.037(2) Uani 1 1 d . . .
N2 N 0.6809(6) -1.0151(12) 1.2197(9) 0.058(3) Uani 1 1 d . . .
O4W O 0.9282(5) -0.3407(10) 1.0855(6) 0.052(2) Uani 1 1 d . . .
C14 C 0.7485(7) -0.4609(13) 0.9749(8) 0.042(3) Uani 1 1 d . . .
N7 N 0.5327(6) -0.7760(11) 0.9751(6) 0.047(2) Uani 1 1 d . . .
C10 C 0.7201(9) -0.2260(15) 1.0303(9) 0.053(3) Uani 1 1 d . . .
H10A H 0.7224 -0.1599 1.0755 0.064 Uiso 1 1 calc R . .
C13 C 0.7132(8) -0.4174(17) 0.8999(9) 0.057(3) Uani 1 1 d . . .
H13A H 0.7111 -0.4856 0.8557 0.068 Uiso 1 1 calc R . .
C8 C 0.5499(7) -0.6265(14) 0.9784(9) 0.053(3) Uani 1 1 d . . .
H8A H 0.5512 -0.5603 0.9333 0.064 Uiso 1 1 calc R . .
N8 N 0.7511(5) -0.3622(11) 1.0399(7) 0.040(2) Uani 1 1 d . . .
C15 C 0.7834(7) -0.6147(15) 0.9882(9) 0.049(3) Uani 1 1 d . . .
C2 C 0.6409(6) -0.9094(12) 1.2218(8) 0.041(3) Uani 1 1 d . . .
C18 C 0.8441(8) -0.8932(17) 1.0264(12) 0.069(4) Uani 1 1 d . . .
H18A H 0.8655 -0.9871 1.0403 0.083 Uiso 1 1 calc R . .
C16 C 0.7831(11) -0.7251(18) 0.9295(10) 0.065(4) Uani 1 1 d . . .
H16A H 0.7617 -0.7066 0.8765 0.078 Uiso 1 1 calc R . .
C11 C 0.6833(8) -0.1745(18) 0.9550(11) 0.069(4) Uani 1 1 d . . .
H11A H 0.6618 -0.0778 0.9500 0.083 Uiso 1 1 calc R . .
C6 C 0.5363(7) -0.8281(14) 1.0532(8) 0.044(3) Uani 1 1 d . . .
H6A H 0.5257 -0.9275 1.0682 0.053 Uiso 1 1 calc R . .
O1W O 0.4346(7) 0.2513(11) 0.6691(11) 0.101(4) Uani 1 1 d . . .
C19 C 0.8413(8) -0.7765(15) 1.0848(10) 0.055(3) Uani 1 1 d . . .
H19A H 0.8593 -0.7951 1.1391 0.066 Uiso 1 1 calc R . .
C9 C 0.5133(10) -0.8604(18) 0.9000(9) 0.073(4) Uani 1 1 d . . .
H9A H 0.5043 -0.9643 0.9141 0.109 Uiso 1 1 calc R . .
H9B H 0.5582 -0.8530 0.8612 0.109 Uiso 1 1 calc R . .
H9C H 0.4645 -0.8197 0.8748 0.109 Uiso 1 1 calc R . .
N4 N 0.4189(5) -0.9530(9) 1.2284(7) 0.040(2) Uani 1 1 d . . .

loop_
_atom_site_aniso_label
_atom_site_aniso_U_11
_atom_site_aniso_U_22
_atom_site_aniso_U_33
_atom_site_aniso_U_23
_atom_site_aniso_U_13
_atom_site_aniso_U_12
Mn1 0.0289(7) 0.0355(8) 0.0320(8) 0.0011(8) -0.0009(9) 0.0004(6)
Fe1 0.0257(6) 0.0364(8) 0.0294(7) -0.0019(9) -0.0001(9) -0.0015(6)
N6 0.027(5) 0.037(6) 0.037(5) 0.001(4) 0.002(4) 0.002(4)
O2W 0.038(4) 0.037(4) 0.067(5) -0.015(5) -0.003(5) -0.002(3)
N1 0.043(5) 0.048(5) 0.042(5) 0.003(6) -0.004(5) -0.014(4)
C1 0.037(5) 0.033(5) 0.039(6) -0.012(6) 0.004(5) 0.000(4)
C3 0.034(6) 0.038(6) 0.047(8) 0.008(6) -0.003(6) 0.001(5)
C4 0.035(5) 0.032(5) 0.034(5) 0.004(6) 0.003(5) -0.002(4)
C12 0.061(9) 0.106(14) 0.051(9) 0.018(10) -0.027(7) -0.013(10)
N3 0.060(7) 0.073(8) 0.042(6) -0.002(6) 0.000(5) -0.001(6)
N9 0.034(5) 0.052(6) 0.046(6) -0.009(5) -0.005(5) 0.001(4)
C7 0.068(8) 0.040(6) 0.031(6) 0.003(5) 0.003(6) -0.013(6)
N5 0.050(6) 0.063(7) 0.062(8) -0.002(6) 0.001(5) 0.011(6)
C17 0.119(15) 0.068(11) 0.086(14) -0.041(10) 0.010(12) -0.010(11)
C5 0.029(5) 0.040(6) 0.042(7) -0.005(5) 0.003(5) -0.002(5)
N2 0.052(6) 0.046(5) 0.076(8) -0.016(6) -0.011(7) 0.011(5)
O4W 0.052(5) 0.065(6) 0.038(5) 0.013(4) 0.004(4) -0.009(4)
C14 0.039(6) 0.056(7) 0.032(6) 0.003(6) -0.004(5) -0.004(6)
N7 0.050(6) 0.062(7) 0.030(5) -0.001(5) 0.000(5) -0.006(5)
C10 0.060(8) 0.045(8) 0.054(8) 0.003(7) -0.009(7) 0.014(7)
C13 0.059(8) 0.068(9) 0.044(7) 0.009(7) -0.012(7) -0.004(7)
C8 0.059(8) 0.048(7) 0.053(8) -0.002(7) 0.000(7) -0.011(6)
N8 0.033(5) 0.043(5) 0.044(6) 0.009(5) -0.002(4) -0.003(4)
C15 0.042(6) 0.058(8) 0.046(7) 0.001(7) -0.001(6) -0.005(6)
C2 0.039(5) 0.046(6) 0.038(6) -0.008(6) -0.008(6) 0.001(5)
C18 0.059(8) 0.063(9) 0.086(12) -0.019(9) -0.010(8) -0.005(7)
C16 0.084(11) 0.070(11) 0.040(8) -0.013(8) -0.001(8) -0.010(9)
C11 0.067(9) 0.062(9) 0.079(11) 0.020(8) -0.022(8) 0.010(8)
C6 0.058(7) 0.037(6) 0.038(7) -0.005(5) -0.001(6) -0.007(6)
O1W 0.084(8) 0.092(8) 0.128(11) 0.007(9) 0.008(8) 0.000(6)
C19 0.048(7) 0.058(8) 0.059(8) 0.003(7) -0.007(7) 0.003(6)
C9 0.094(11) 0.088(11) 0.036(7) -0.010(8) -0.002(8) -0.003(9)
N4 0.040(5) 0.041(5) 0.037(5) 0.010(6) -0.004(5) -0.007(4)

loop_
_atom_type_symbol
_atom_type_description
_atom_type_scat_dispersion_real
_atom_type_scat_dispersion_imag
_atom_type_scat_source
C C 0.0033 0.0016 'International Tables Vol C Tables 4.2.6.8 and 6.1.1.4'
H H 0.0000 0.0000 'International Tables Vol C Tables 4.2.6.8 and 6.1.1.4'
N N 0.0061 0.0033 'International Tables Vol C Tables 4.2.6.8 and 6.1.1.4'
O O 0.0106 0.0060 'International Tables Vol C Tables 4.2.6.8 and 6.1.1.4'
Mn Mn 0.3368 0.7283 'International Tables Vol C Tables 4.2.6.8 and 6.1.1.4'
Fe Fe 0.3463 0.8444 'International Tables Vol C Tables 4.2.6.8 and 6.1.1.4'

loop_
_geom_angle_atom_site_label_1
_geom_angle_atom_site_label_2
_geom_angle_atom_site_label_3
_geom_angle
_geom_angle_site_symmetry_1
_geom_angle_site_symmetry_3
_geom_angle_publ_flag
O2W Mn1 N1 90.1(4) . . ?
O2W Mn1 N4 99.3(4) . 3_535 ?
N1 Mn1 N4 98.1(4) . 3_535 ?
O2W Mn1 O4W 87.8(3) . . ?
N1 Mn1 O4W 177.8(4) . . ?
N4 Mn1 O4W 83.0(3) 3_535 . ?
O2W Mn1 N8 96.8(4) . . ?
N1 Mn1 N8 95.9(4) . . ?
N4 Mn1 N8 158.5(4) 3_535 . ?
O4W Mn1 N8 83.6(3) . . ?
O2W Mn1 N9 168.9(4) . . ?
N1 Mn1 N9 89.6(4) . . ?
N4 Mn1 N9 91.7(3) 3_535 . ?
O4W Mn1 N9 92.3(4) . . ?
N8 Mn1 N9 72.2(4) . . ?
C5 Fe1 C1 89.4(4) . . ?
C5 Fe1 C4 90.5(4) . . ?
C1 Fe1 C4 179.0(6) . . ?
C5 Fe1 C3 86.0(5) . . ?
C1 Fe1 C3 89.6(6) . . ?
C4 Fe1 C3 89.3(5) . . ?
C5 Fe1 C2 175.9(6) . . ?
C1 Fe1 C2 90.9(4) . . ?
C4 Fe1 C2 89.1(4) . . ?
C3 Fe1 C2 89.9(6) . . ?
C5 Fe1 N6 91.4(5) . . ?
C1 Fe1 N6 90.3(5) . . ?
C4 Fe1 N6 90.7(5) . . ?
C3 Fe1 N6 177.4(4) . . ?
C2 Fe1 N6 92.6(5) . . ?
C6 N6 C7 105.9(10) . . ?
C6 N6 Fe1 127.8(9) . . ?
C7 N6 Fe1 126.2(8) . . ?
C1 N1 Mn1 150.3(10) . . ?
N1 C1 Fe1 176.6(11) . . ?
N3 C3 Fe1 179.6(12) . . ?
N4 C4 Fe1 173.8(11) . . ?
C13 C12 C11 119.8(14) . . ?
C15 N9 C19 118.2(11) . . ?
C15 N9 Mn1 118.3(8) . . ?
C19 N9 Mn1 123.4(8) . . ?
C8 C7 N6 108.1(11) . . ?
C18 C17 C16 120.3(15) . . ?
N5 C5 Fe1 178.9(11) . . ?
N8 C14 C13 119.7(11) . . ?
N8 C14 C15 117.9(10) . . ?
C13 C14 C15 122.4(12) . . ?
C6 N7 C8 107.1(10) . . ?
C6 N7 C9 127.3(11) . . ?
C8 N7 C9 125.6(11) . . ?
N8 C10 C11 123.6(14) . . ?
C12 C13 C14 121.2(14) . . ?
C7 C8 N7 107.3(12) . . ?
C10 N8 C14 119.4(11) . . ?
C10 N8 Mn1 123.7(9) . . ?
C14 N8 Mn1 116.5(7) . . ?
N9 C15 C16 121.9(13) . . ?
N9 C15 C14 114.0(11) . . ?
C16 C15 C14 124.1(13) . . ?
N2 C2 Fe1 176.0(11) . . ?
C17 C18 C19 117.9(15) . . ?
C15 C16 C17 119.5(15) . . ?
C12 C11 C10 116.4(14) . . ?
N6 C6 N7 111.5(11) . . ?
N9 C19 C18 122.2(14) . . ?
C4 N4 Mn1 150.9(10) . 3_435 ?

loop_
_geom_bond_atom_site_label_1
_geom_bond_atom_site_label_2
_geom_bond_distance
_geom_bond_site_symmetry_2
_geom_bond_publ_flag
Mn1 O2W 2.196(8) . ?
Mn1 N1 2.198(10) . ?
Mn1 N4 2.208(9) 3_535 ?
Mn1 O4W 2.214(8) . ?
Mn1 N8 2.251(10) . ?
Mn1 N9 2.284(11) . ?
Fe1 C5 1.936(11) . ?
Fe1 C1 1.940(10) . ?
Fe1 C4 1.939(10) . ?
Fe1 C3 1.935(15) . ?
Fe1 C2 1.951(11) . ?
Fe1 N6 1.976(12) . ?
N6 C6 1.313(15) . ?
N6 C7 1.380(14) . ?
N1 C1 1.135(12) . ?
C3 N3 1.144(17) . ?
C4 N4 1.138(11) . ?
C12 C13 1.37(2) . ?
C12 C11 1.38(2) . ?
N9 C15 1.339(16) . ?
N9 C19 1.350(16) . ?
C7 C8 1.353(18) . ?
N5 C5 1.146(13) . ?
C17 C18 1.34(2) . ?
C17 C16 1.38(2) . ?
N2 C2 1.141(14) . ?
C14 N8 1.359(15) . ?
C14 C13 1.384(16) . ?
C14 C15 1.492(17) . ?
N7 C6 1.331(15) . ?
N7 C8 1.356(14) . ?
N7 C9 1.449(16) . ?
C10 N8 1.318(15) . ?
C10 C11 1.419(19) . ?
C15 C16 1.356(19) . ?
C18 C19 1.39(2) . ?
N4 Mn1 2.208(9) 3_435 ?
